data_2310718
loop_
_publ_author_name
'Andersson, B.'
'Sleines, J.O.'

_publ_section_title
;
 Decomposition and ordering in Fe(1-x) O
;
_journal_name_full 'Acta Crystallographica A (24,1968-38,1982)'
_journal_page_first 268
_journal_page_last 276
_journal_volume 33
_journal_year 1977
_chemical_formula_sum 'Fe0.856 O'
_space_group_IT_number 39
_symmetry_space_group_name_Hall 'A 2 -2b'
_symmetry_space_group_name_H-M 'A b m 2'
_cell_angle_alpha 90
_cell_angle_beta 90
_cell_angle_gamma 90
_cell_formula_units_Z 500
_cell_length_a 21.46999
_cell_length_b 21.46999
_cell_length_c 21.46999
_cell_volume 9896.817
_citation_journal_id_ASTM ACACBN
_cod_data_source_file Andersson_ACACBN_1977_646.cif
_cod_data_source_block Fe0.856O1
_cod_original_cell_volume 9896.816
_cod_original_formula_sum 'Fe0.856 O1'
_cod_database_code 2310718

loop_
_symmetry_equiv_pos_as_xyz
x,y,z
-x,-y,z
-x,y+1/2,z
x,-y+1/2,z
x,y+1/2,z+1/2
-x,-y+1/2,z+1/2
-x,y+1,z+1/2
x,-y+1,z+1/2

loop_
_atom_site_label
_atom_site_type_symbol
_atom_site_fract_x
_atom_site_fract_y
_atom_site_fract_z
_atom_site_occupancy
_atom_site_U_iso_or_equiv
O20 O-2 0.75 0.25 0.2 1 0.0
O55 O-2 0.153 -0.05 0.103 1 0.0
O3 O-2 0.45 0.25 -0.1 1 0.0
O39 O-2 0.547 0.047 -0.003 1 0.0
Fe55 Fe+2 0.545 0.045 0.295 1 0.0
Fe16 Fe+2 0.25 0.25 0.2 1 0.0
O52 O-2 0.35 0.15 0.1 1 0.0
Fe30 Fe+2 0.747 -0.047 0 1 0.0
O31 O-2 0.153 0.153 -0.103 1 0.0
O64 O-2 0.653 0.153 0.203 1 0.0
O44 O-2 0.653 0.153 -0.003 1 0.0
Fe49 Fe+2 0.555 0.145 0.195 1 0.0
O58 O-2 0.45 0.153 0.203 1 0.0
Fe37 Fe+2 0.645 -0.045 0.1 1 0.0
Fe15 Fe+2 0.05 0.25 0.2 1 0.0
Fe27 Fe+2 0.55 0.25 -0.097 1 0.0
Fe29 Fe+2 0.145 0.25 -0.095 1 0.0
Fe34 Fe+2 0.745 0.145 0.005 1 0.0
Fe10 Fe+2 -0.05 0.25 0.1 1 0.0
O67 O-2 0.25 0.05 0.3 1 0.0
O36 O-2 0.054 -0.054 -0.004 1 0.0
O72 O-2 0.35 0.15 0.3 1 0.0
Fe62 Fe+2 -0.045 0.045 -0.095 1 0.0
O60 O-2 0.75 0.05 0.2 1 0.0
O38 O-2 0.447 0.15 0 1 0.0
O8 O-2 0.35 0.25 0 1 0.0
Fe21 Fe+2 0.15 0.25 0.3 1 0.0
O47 O-2 0.25 0.05 0.1 1 0.0
Fe67 Fe+2 0.645 0.145 0.295 1 0.0
O35 O-2 0.15 -0.053 -0.1 1 0.0
Fe50 Fe+2 0.747 0.15 0.197 1 0.0
O27 O-2 0.253 0.05 -0.1 1 0.0
Fe64 Fe+2 0.555 0.055 -0.095 1 0.0
O32 O-2 0.35 0.15 -0.1 1 0.0
Fe69 Fe+2 0.245 0.145 -0.095 1 0.0
O66 O-2 0.05 0.05 0.3 1 0.0
Fe47 Fe+2 0.148 0.148 0.198 1 0.0
O14 O-2 0.65 0.25 0.1 1 0.0
O24 O-2 0.65 0.25 0.3 1 0.0
O74 O-2 0.75 0.15 0.3 1 0.0
Fe39 Fe+2 0.055 0.145 0.095 1 0.0
Fe52 Fe+2 0.055 0.055 -0.195 1 0.0
O21 O-2 0.05 0.25 0.3 1 0.0
O29 O-2 0.65 0.05 -0.103 1 0.0
Fe12 Fe+2 0.35 0.25 0.1 1 0.0
O68 O-2 0.45 0.05 0.303 1 0.0
O48 O-2 0.554 -0.054 0.096 1 0.0
O16 O-2 -0.05 0.25 0.2 1 0.0
Fe5 Fe+2 0.05 0.25 0 1 0.0
O30 O-2 -0.053 0.15 -0.1 1 0.0
O40 O-2 0.753 0.05 0 1 0.0
O10 O-2 0.75 0.25 0 1 0.0
O7 O-2 0.15 0.25 0 1 0.0
O53 O-2 0.546 0.154 0.104 1 0.0
Fe35 Fe+2 -0.045 0.145 0 1 0.0
O57 O-2 0.046 0.153 0.202 1 0.0
Fe9 Fe+2 0.85 0.25 0 1 0.0
Fe14 Fe+2 0.747 0.25 0.1 1 0.0
O50 O-2 -0.05 0.153 0.103 1 0.0
O9 O-2 0.55 0.25 0 1 0.0
Fe40 Fe+2 0.247 0.15 0.097 1 0.0
Fe43 Fe+2 0.045 0.045 0.195 1 0.0
O12 O-2 0.25 0.25 0.1 1 0.0
O45 O-2 0.85 0.15 0 1 0.0
Fe25 Fe+2 -0.047 0.25 -0.1 1 0.0
O59 O-2 0.554 0.054 0.204 1 0.0
Fe11 Fe+2 0.15 0.25 0.097 1 0.0
Fe51 Fe+2 -0.05 0.147 0.198 1 0.0
Fe38 Fe+2 0.747 0.05 0.1 1 0.0
O73 O-2 0.653 0.046 0.302 1 0.0
Fe65 Fe+2 0.65 0.05 0.4 1 0.0
Fe33 Fe+2 0.35 0.15 0 1 0.0
O56 O-2 -0.05 0.05 0.203 1 0.0
O34 O-2 0.75 0.15 -0.1 1 0.0
O70 O-2 0.15 0.05 -0.203 1 0.0
Fe60 Fe+2 0.648 0.148 0.298 1 0.0
Fe18 Fe+2 0.65 0.25 0.197 1 0.0
O61 O-2 0.153 0.046 0.202 1 0.0
O41 O-2 0.046 0.154 0.004 1 0.0
Fe19 Fe+2 0.85 0.25 0.2 1 0.0
Fe56 Fe+2 0.247 0.05 -0.197 1 0.0
O33 O-2 0.55 0.15 -0.103 1 0.0
O69 O-2 0.546 0.153 0.302 1 0.0
O43 O-2 0.65 -0.053 0 1 0.0
Fe48 Fe+2 0.647 -0.147 0.2 1 0.0
O17 O-2 0.15 0.25 0.2 1 0.0
Fe4 Fe+2 0.6 0.1 0.05 1 0.0
Fe32 Fe+2 0.145 -0.045 0 1 0.0
Fe7 Fe+2 0.453 0.25 0 1 0.0
Fe45 Fe+2 0.645 0.055 0.195 1 0.0
O22 O-2 0.25 0.25 0.3 1 0.0
Fe1 Fe+2 0 0 0.05 1 0.0
O25 O-2 0.85 0.25 0.3 1 0.0
O5 O-2 0.85 0.25 -0.1 1 0.0
O49 O-2 0.654 0.046 0.104 1 0.0
O75 O-2 0.05 0.15 -0.203 1 0.0
Fe6 Fe+2 0.247 0.25 0 1 0.0
Fe44 Fe+2 0.25 0.05 0.2 1 0.0
Fe8 Fe+2 0.645 0.25 0.005 1 0.0
O11 O-2 0.05 0.25 0.1 1 0.0
O46 O-2 0.054 0.054 0.104 1 0.0
Fe24 Fe+2 0.247 0.25 -0.197 1 0.0
Fe3 Fe+2 0.1 0.1 -0.05 1 0.0
O28 O-2 0.45 0.05 -0.1 1 0.0
O63 O-2 0.653 -0.05 0.203 1 0.0
O51 O-2 0.153 0.153 0.103 1 0.0
Fe31 Fe+2 0.455 0.045 0.005 1 0.0
O54 O-2 0.753 0.15 0.1 1 0.0
Fe36 Fe+2 0.145 0.055 0.095 1 0.0
O13 O-2 0.45 0.25 0.1 1 0.0
Fe61 Fe+2 0.145 0.145 0.195 1 0.0
Fe26 Fe+2 0.25 0.25 0.4 1 0.0
O62 O-2 0.25 0.15 0.2 1 0.0
Fe42 Fe+2 0.147 -0.147 0.1 1 0.0
Fe13 Fe+2 0.55 0.25 0.1 1 0.0
Fe20 Fe+2 -0.05 0.25 0.3 1 0.0
Fe17 Fe+2 0.45 0.25 0.2 1 0.0
Fe23 Fe+2 0.55 0.25 0.3 1 0.0
O2 O-2 0.25 0.25 -0.1 1 0.0
O18 O-2 0.35 0.25 0.2 1 0.0
O71 O-2 0.15 0.15 0.3 1 0.0
Fe63 Fe+2 0.747 0.05 -0.097 1 0.0
O19 O-2 0.55 0.25 0.2 1 0.0
Fe66 Fe+2 0.15 0.15 0.4 1 0.0
O42 O-2 0.253 0.15 0 1 0.0
Fe22 Fe+2 0.35 0.25 0.3 1 0.0
Fe58 Fe+2 0.25 0.15 0.3 1 0.0
O26 O-2 0.047 0.047 -0.103 1 0.0
O4 O-2 0.65 0.25 -0.1 1 0.0
Fe41 Fe+2 0.455 0.145 0.1 1 0.0
O65 O-2 0.85 0.15 0.2 1 0.0
O37 O-2 0.154 0.046 0.004 1 0.0
Fe54 Fe+2 0.648 0 0.298 1 0.0
O23 O-2 0.45 0.25 0.3 1 0.0
Fe59 Fe+2 0.45 0.147 0.298 1 0.0
O1 O-2 0.05 0.25 -0.1 1 0.0
Fe46 Fe+2 0.148 0 0.198 1 0.0
O15 O-2 0.85 0.25 0.1 1 0.0
Fe2 Fe+2 0.5 0 0.15 1 0.0
Fe28 Fe+2 0.65 0.25 0.4 1 0.0
O6 O-2 -0.05 0.25 0 1 0.0
Fe53 Fe+2 0.15 0.05 0.3 1 0.0
